data_7126800
loop_
_publ_author_name
'Appel, Sebastian'
'Br\"uggemann, Peter'
'Ganter, Christian'

_publ_section_title
;
 A tropylium annulated N-heterocyclic carbene.
;
_journal_issue 63
_journal_name_full 'Chemical communications (Cambridge, England)'
_journal_page_first 9020
_journal_page_last 9023
_journal_paper_doi 10.1039/d0cc04482b
_journal_volume 56
_journal_year 2020
_chemical_formula_moiety 'C10 H11 N2 Se,B F4'
_chemical_formula_sum 'C10 H11 B F4 N2 Se'
_chemical_formula_weight 324.98
_space_group_crystal_system monoclinic
_space_group_IT_number 14
_space_group_name_Hall '-P 2yn'
_space_group_name_H-M_alt 'P 1 21/n 1'
_atom_sites_solution_hydrogens geom
_atom_sites_solution_primary direct
_atom_sites_solution_secondary difmap
_audit_creation_method SHELXL-2014/7
_audit_update_record
;
2020-03-20 deposited with the CCDC.	2020-07-01 downloaded from the CCDC.
;
_cell_angle_alpha 90
_cell_angle_beta 94.965(6)
_cell_angle_gamma 90
_cell_formula_units_Z 4
_cell_length_a 12.1299(18)
_cell_length_b 6.2796(10)
_cell_length_c 16.088(3)
_cell_measurement_reflns_used 6921
_cell_measurement_temperature 140(2)
_cell_measurement_theta_max 26.5115
_cell_measurement_theta_min 2.542
_cell_volume 1220.8(4)
_computing_cell_refinement 'SAINT (Bruker, 2015)'
_computing_data_collection 'APEX2 (Bruker, 2014)'
_computing_data_reduction 'SAINT (Bruker, 2015)'
_computing_molecular_graphics 'DIAMOND 3.2 (Crystal Impact, 2015)'
_computing_publication_material 'SHELXL-97 (Sheldrick, 2008)'
_computing_structure_refinement 'SHELXL-2014/7 (Sheldrick, 2014)'
_computing_structure_solution 'SHELXL-2014 (Sheldrick, 2014)'
_diffrn_ambient_temperature 140(2)
_diffrn_measured_fraction_theta_full 0.983
_diffrn_measured_fraction_theta_max 0.808
_diffrn_measurement_device_type 'Bruker Kappa APEX-II CCD area detector'
_diffrn_measurement_method '\w scans'
_diffrn_radiation_monochromator 'multilayer mirror'
_diffrn_radiation_source 'microfocus sealed tube'
_diffrn_radiation_type MoK\a
_diffrn_radiation_wavelength 0.71073
_diffrn_reflns_av_R_equivalents 0.0257
_diffrn_reflns_av_unetI/netI 0.0248
_diffrn_reflns_Laue_measured_fraction_full 0.983
_diffrn_reflns_Laue_measured_fraction_max 0.808
_diffrn_reflns_limit_h_max 15
_diffrn_reflns_limit_h_min -12
_diffrn_reflns_limit_k_max 8
_diffrn_reflns_limit_k_min -8
_diffrn_reflns_limit_l_max 19
_diffrn_reflns_limit_l_min -21
_diffrn_reflns_number 12836
_diffrn_reflns_point_group_measured_fraction_full 0.983
_diffrn_reflns_point_group_measured_fraction_max 0.808
_diffrn_reflns_theta_full 25.242
_diffrn_reflns_theta_max 28.196
_diffrn_reflns_theta_min 2.197
_exptl_absorpt_coefficient_mu 3.107
_exptl_absorpt_correction_T_max 0.7457
_exptl_absorpt_correction_T_min 0.5641
_exptl_absorpt_correction_type multi-scan
_exptl_absorpt_process_details '(<i>SADABS</i>; Sheldrick, 2015)'
_exptl_crystal_colour red
_exptl_crystal_density_diffrn 1.768
_exptl_crystal_density_method 'not measured'
_exptl_crystal_description block
_exptl_crystal_F_000 640
_exptl_crystal_size_max 0.200
_exptl_crystal_size_mid 0.100
_exptl_crystal_size_min 0.050
_refine_diff_density_max 1.550
_refine_diff_density_min -0.550
_refine_diff_density_rms 0.113
_refine_ls_extinction_method none
_refine_ls_goodness_of_fit_ref 1.113
_refine_ls_hydrogen_treatment constr
_refine_ls_matrix_type full
_refine_ls_number_parameters 165
_refine_ls_number_reflns 2422
_refine_ls_number_restraints 0
_refine_ls_restrained_S_all 1.113
_refine_ls_R_factor_all 0.0603
_refine_ls_R_factor_gt 0.0506
_refine_ls_shift/su_max 0.000
_refine_ls_shift/su_mean 0.000
_refine_ls_structure_factor_coef Fsqd
_refine_ls_weighting_details 'w=1/[\s^2^(Fo^2^)+(0.0630P)^2^+4.3211P] where P=(Fo^2^+2Fc^2^)/3'
_refine_ls_weighting_scheme calc
_refine_ls_wR_factor_gt 0.1353
_refine_ls_wR_factor_ref 0.1399
_reflns_Friedel_coverage 0.000
_reflns_number_gt 2021
_reflns_number_total 2422
_reflns_threshold_expression 'I > 2\s(I)'
_cod_data_source_file d0cc04482b2.cif
_cod_data_source_block mo_SA_458_2_3-auto
_cod_depositor_comments 'Adding full bibliography for 7126798--7126803.cif.'
_cod_original_cell_volume 1220.8(3)
_cod_original_sg_symbol_H-M 'P 21/n'
_cod_database_code 7126800
_shelx_shelxl_version_number 2014/7
_shelx_space_group_comment
;
The symmetry employed for this shelxl refinement is uniquely defined
by the following loop, which should always be used as a source of
symmetry information in preference to the above space-group names.
They are only intended as comments.
;
_shelx_estimated_absorpt_t_min 0.575
_shelx_estimated_absorpt_t_max 0.860

loop_
_space_group_symop_operation_xyz
'x, y, z'
'-x+1/2, y+1/2, -z+1/2'
'-x, -y, -z'
'x-1/2, -y-1/2, z-1/2'

loop_
_atom_site_label
_atom_site_type_symbol
_atom_site_fract_x
_atom_site_fract_y
_atom_site_fract_z
_atom_site_U_iso_or_equiv
_atom_site_adp_type
_atom_site_occupancy
_atom_site_site_symmetry_order
_atom_site_calc_flag
_atom_site_refinement_flags_posn
_atom_site_refinement_flags_adp
_atom_site_refinement_flags_occupancy
_atom_site_disorder_assembly
_atom_site_disorder_group
Se1 Se 0.92751(4) 0.20892(8) 0.47186(4) 0.0386(2) Uani 1 1 d . . . . .
F1 F 0.5297(3) 0.3312(6) 0.2650(2) 0.0659(12) Uani 1 1 d . . . . .
F2 F 0.3669(3) 0.4964(7) 0.2709(2) 0.0627(11) Uani 1 1 d . . . . .
F3 F 0.5211(4) 0.6872(6) 0.2692(2) 0.0714(13) Uani 1 1 d . . . . .
F4 F 0.4931(3) 0.4945(5) 0.38256(18) 0.0538(9) Uani 1 1 d . . . . .
N1 N 0.8243(3) 0.5388(6) 0.5589(2) 0.0229(8) Uani 1 1 d . . . . .
N2 N 0.7944(3) 0.5676(6) 0.4228(2) 0.0230(8) Uani 1 1 d . . . . .
C1 C 0.8474(3) 0.4436(7) 0.4852(3) 0.0256(9) Uani 1 1 d . . . . .
C2 C 0.8002(4) 0.5250(9) 0.3333(3) 0.0388(12) Uani 1 1 d . . . . .
H2A H 0.7252 0.5157 0.3057 0.058 Uiso 1 1 calc R U . . .
H2B H 0.8390 0.3901 0.3264 0.058 Uiso 1 1 calc R U . . .
H2C H 0.8404 0.6407 0.3084 0.058 Uiso 1 1 calc R U . . .
C3 C 0.8681(4) 0.4644(9) 0.6416(3) 0.0353(11) Uani 1 1 d . . . . .
H3A H 0.9090 0.3314 0.6359 0.053 Uiso 1 1 calc R U . . .
H3B H 0.8067 0.4395 0.6762 0.053 Uiso 1 1 calc R U . . .
H3C H 0.9178 0.5725 0.6680 0.053 Uiso 1 1 calc R U . . .
C4 C 0.7619(3) 0.7181(7) 0.5437(3) 0.0214(9) Uani 1 1 d . . . . .
C5 C 0.7282(4) 0.8527(8) 0.6052(3) 0.0290(10) Uani 1 1 d . . . . .
H5 H 0.7489 0.8143 0.6616 0.035 Uiso 1 1 calc R U . . .
C6 C 0.6676(4) 1.0364(8) 0.5920(3) 0.0365(12) Uani 1 1 d . . . . .
H6 H 0.6537 1.1118 0.6412 0.044 Uiso 1 1 calc R U . . .
C7 C 0.6236(4) 1.1289(8) 0.5184(4) 0.0395(13) Uani 1 1 d . . . . .
H7 H 0.5835 1.2569 0.5248 0.047 Uiso 1 1 calc R U . . .
C8 C 0.6293(4) 1.0628(8) 0.4371(4) 0.0365(12) Uani 1 1 d . . . . .
H8 H 0.5916 1.1501 0.3956 0.044 Uiso 1 1 calc R U . . .
C9 C 0.6823(4) 0.8871(8) 0.4081(3) 0.0299(10) Uani 1 1 d . . . . .
H9 H 0.6773 0.8685 0.3492 0.036 Uiso 1 1 calc R U . . .
C10 C 0.7420(3) 0.7349(7) 0.4550(3) 0.0220(9) Uani 1 1 d . . . . .
B1 B 0.4783(4) 0.5015(8) 0.2964(3) 0.0266(11) Uani 1 1 d . . . . .

loop_
_atom_site_aniso_label
_atom_site_aniso_U_11
_atom_site_aniso_U_22
_atom_site_aniso_U_33
_atom_site_aniso_U_23
_atom_site_aniso_U_13
_atom_site_aniso_U_12
Se1 0.0288(3) 0.0219(3) 0.0672(4) -0.0031(2) 0.0156(2) 0.0003(2)
F1 0.077(3) 0.067(3) 0.052(2) -0.0260(18) -0.0099(18) 0.043(2)
F2 0.0260(16) 0.093(3) 0.067(2) 0.025(2) -0.0039(15) 0.0074(17)
F3 0.086(3) 0.063(3) 0.060(2) 0.0250(19) -0.021(2) -0.039(2)
F4 0.096(3) 0.0369(18) 0.0272(16) -0.0009(13) -0.0011(16) 0.0220(18)
N1 0.0190(17) 0.0241(19) 0.0258(18) 0.0033(15) 0.0026(14) -0.0006(15)
N2 0.0223(18) 0.028(2) 0.0190(17) -0.0049(15) 0.0036(14) -0.0050(15)
C1 0.018(2) 0.023(2) 0.038(2) -0.0019(19) 0.0085(17) -0.0073(17)
C2 0.039(3) 0.052(3) 0.027(2) -0.011(2) 0.008(2) -0.003(2)
C3 0.034(3) 0.041(3) 0.030(3) 0.014(2) 0.000(2) 0.002(2)
C4 0.021(2) 0.019(2) 0.024(2) 0.0022(17) 0.0015(16) -0.0025(17)
C5 0.028(2) 0.028(2) 0.032(2) -0.007(2) 0.0083(18) -0.0056(19)
C6 0.033(3) 0.031(3) 0.048(3) -0.014(2) 0.015(2) -0.008(2)
C7 0.023(2) 0.019(2) 0.077(4) -0.002(3) 0.008(2) 0.0027(19)
C8 0.023(2) 0.029(3) 0.057(3) 0.013(2) -0.004(2) 0.000(2)
C9 0.027(2) 0.030(3) 0.032(2) 0.003(2) -0.0033(18) -0.006(2)
C10 0.0175(19) 0.021(2) 0.027(2) -0.0020(17) 0.0006(16) -0.0072(16)
B1 0.025(3) 0.025(3) 0.029(3) -0.004(2) -0.001(2) 0.003(2)

loop_
_atom_type_symbol
_atom_type_description
_atom_type_scat_dispersion_real
_atom_type_scat_dispersion_imag
_atom_type_scat_source
C C 0.0033 0.0016 'International Tables Vol C Tables 4.2.6.8 and 6.1.1.4'
H H 0.0000 0.0000 'International Tables Vol C Tables 4.2.6.8 and 6.1.1.4'
N N 0.0061 0.0033 'International Tables Vol C Tables 4.2.6.8 and 6.1.1.4'
B B 0.0013 0.0007 'International Tables Vol C Tables 4.2.6.8 and 6.1.1.4'
F F 0.0171 0.0103 'International Tables Vol C Tables 4.2.6.8 and 6.1.1.4'
Se Se -0.0929 2.2259 'International Tables Vol C Tables 4.2.6.8 and 6.1.1.4'

loop_
_geom_angle_atom_site_label_1
_geom_angle_atom_site_label_2
_geom_angle_atom_site_label_3
_geom_angle
_geom_angle_site_symmetry_1
_geom_angle_site_symmetry_3
_geom_angle_publ_flag
C4 N1 C1 110.8(4) . . ?
C4 N1 C3 125.2(4) . . ?
C1 N1 C3 123.9(4) . . ?
C10 N2 C1 111.3(3) . . ?
C10 N2 C2 125.4(4) . . ?
C1 N2 C2 123.2(4) . . ?
N1 C1 N2 105.3(4) . . ?
N1 C1 Se1 127.8(3) . . ?
N2 C1 Se1 126.9(3) . . ?
N2 C2 H2A 109.5 . . ?
N2 C2 H2B 109.5 . . ?
H2A C2 H2B 109.5 . . ?
N2 C2 H2C 109.5 . . ?
H2A C2 H2C 109.5 . . ?
H2B C2 H2C 109.5 . . ?
N1 C3 H3A 109.5 . . ?
N1 C3 H3B 109.5 . . ?
H3A C3 H3B 109.5 . . ?
N1 C3 H3C 109.5 . . ?
H3A C3 H3C 109.5 . . ?
H3B C3 H3C 109.5 . . ?
N1 C4 C5 124.5(4) . . ?
N1 C4 C10 106.3(4) . . ?
C5 C4 C10 129.1(4) . . ?
C6 C5 C4 125.9(5) . . ?
C6 C5 H5 117.1 . . ?
C4 C5 H5 117.1 . . ?
C5 C6 C7 130.3(5) . . ?
C5 C6 H6 114.8 . . ?
C7 C6 H6 114.8 . . ?
C8 C7 C6 129.6(5) . . ?
C8 C7 H7 115.2 . . ?
C6 C7 H7 115.2 . . ?
C7 C8 C9 128.7(5) . . ?
C7 C8 H8 115.7 . . ?
C9 C8 H8 115.7 . . ?
C8 C9 C10 127.2(5) . . ?
C8 C9 H9 116.4 . . ?
C10 C9 H9 116.4 . . ?
N2 C10 C9 124.6(4) . . ?
N2 C10 C4 106.3(4) . . ?
C9 C10 C4 129.1(4) . . ?
F1 B1 F3 110.7(5) . . ?
F1 B1 F2 109.9(4) . . ?
F3 B1 F2 108.3(4) . . ?
F1 B1 F4 108.9(4) . . ?
F3 B1 F4 109.2(4) . . ?
F2 B1 F4 109.8(4) . . ?

loop_
_geom_bond_atom_site_label_1
_geom_bond_atom_site_label_2
_geom_bond_distance
_geom_bond_site_symmetry_2
_geom_bond_publ_flag
Se1 C1 1.788(5) . ?
F1 B1 1.358(6) . ?
F2 B1 1.378(6) . ?
F3 B1 1.364(6) . ?
F4 B1 1.382(6) . ?
N1 C4 1.367(6) . ?
N1 C1 1.379(6) . ?
N1 C3 1.466(6) . ?
N2 C10 1.354(6) . ?
N2 C1 1.384(6) . ?
N2 C2 1.471(6) . ?
C2 H2A 0.9800 . ?
C2 H2B 0.9800 . ?
C2 H2C 0.9800 . ?
C3 H3A 0.9800 . ?
C3 H3B 0.9800 . ?
C3 H3C 0.9800 . ?
C4 C5 1.390(6) . ?
C4 C10 1.431(6) . ?
C5 C6 1.374(7) . ?
C5 H5 0.9500 . ?
C6 C7 1.383(8) . ?
C6 H6 0.9500 . ?
C7 C8 1.379(8) . ?
C7 H7 0.9500 . ?
C8 C9 1.379(7) . ?
C8 H8 0.9500 . ?
C9 C10 1.383(7) . ?
C9 H9 0.9500 . ?

loop_
_geom_torsion_atom_site_label_1
_geom_torsion_atom_site_label_2
_geom_torsion_atom_site_label_3
_geom_torsion_atom_site_label_4
_geom_torsion
_geom_torsion_site_symmetry_1
_geom_torsion_site_symmetry_2
_geom_torsion_site_symmetry_3
_geom_torsion_site_symmetry_4
_geom_torsion_publ_flag
C4 N1 C1 N2 -1.5(5) . . . . ?
C3 N1 C1 N2 -177.5(4) . . . . ?
C4 N1 C1 Se1 179.0(3) . . . . ?
C3 N1 C1 Se1 3.1(6) . . . . ?
C10 N2 C1 N1 1.1(5) . . . . ?
C2 N2 C1 N1 178.3(4) . . . . ?
C10 N2 C1 Se1 -179.4(3) . . . . ?
C2 N2 C1 Se1 -2.2(6) . . . . ?
C1 N1 C4 C5 -177.8(4) . . . . ?
C3 N1 C4 C5 -2.0(7) . . . . ?
C1 N1 C4 C10 1.4(5) . . . . ?
C3 N1 C4 C10 177.3(4) . . . . ?
N1 C4 C5 C6 178.5(4) . . . . ?
C10 C4 C5 C6 -0.6(8) . . . . ?
C4 C5 C6 C7 1.9(8) . . . . ?
C5 C6 C7 C8 -0.7(9) . . . . ?
C6 C7 C8 C9 -1.0(9) . . . . ?
C7 C8 C9 C10 0.4(8) . . . . ?
C1 N2 C10 C9 179.8(4) . . . . ?
C2 N2 C10 C9 2.6(7) . . . . ?
C1 N2 C10 C4 -0.3(5) . . . . ?
C2 N2 C10 C4 -177.4(4) . . . . ?
C8 C9 C10 N2 -178.6(4) . . . . ?
C8 C9 C10 C4 1.4(8) . . . . ?
N1 C4 C10 N2 -0.7(4) . . . . ?
C5 C4 C10 N2 178.5(4) . . . . ?
N1 C4 C10 C9 179.3(4) . . . . ?
C5 C4 C10 C9 -1.5(8) . . . . ?
